data_4111406
loop_
_publ_author_name
'Jaime A. Pool'
'Brian L. Scott'
'Jaqueline L. Kiplinger'

_publ_contact_author 'Jaqueline L. Kiplinger'
_publ_contact_author_email kiplinger@lanl.gov
_publ_section_title
;
 A New Mode of Reactivity for Pyridine N-Oxide: C-H Activation with
 Uranium(IV) and Thorium(IV) Bis(alkyl) Complexes
;
_journal_name_full 'Journal of the American Chemical Society'
_journal_page_first 1338
_journal_page_last 1339
_journal_paper_doi 10.1021/ja044153o
_journal_volume 127
_journal_year 2005
_chemical_formula_sum 'C28 H41 N O Th'
_chemical_formula_weight 639.66
_chemical_name_systematic
; 
 ? 
;
_space_group_IT_number 14
_symmetry_cell_setting monoclinic
_symmetry_space_group_name_Hall '-P 2yn'
_symmetry_space_group_name_H-M 'P 1 21/n 1'
_atom_sites_solution_hydrogens geom
_atom_sites_solution_primary direct
_atom_sites_solution_secondary difmap
_audit_creation_method SHELXL-97
_cell_angle_alpha 90.00
_cell_angle_beta 91.050(4)
_cell_angle_gamma 90.00
_cell_formula_units_Z 4
_cell_length_a 12.379(3)
_cell_length_b 15.315(3)
_cell_length_c 13.674(3)
_cell_measurement_temperature 203(2)
_cell_volume 2591.9(10)
_computing_cell_refinement 'SAINT 4.05 (Bruker, 1996)'
_computing_data_collection 'SMART 4.210 (Bruker, 1996)'
_computing_data_reduction 'SAINT 4.05 (Bruker, 1996)'
_computing_molecular_graphics 'SHELXTL 5.10 (Bruker, 1997)'
_computing_publication_material 'SHELXTL 5.10 (Bruker, 1997)'
_computing_structure_refinement 'SHELXL-97 (Sheldrick, 1997)'
_computing_structure_solution 'SHELXS-97 (Sheldrick, 1997)'
_diffrn_ambient_temperature 203(2)
_diffrn_measured_fraction_theta_full 0.910
_diffrn_measured_fraction_theta_max 0.910
_diffrn_measurement_device_type 'Bruker P4 with SMART 1k CCD'
_diffrn_measurement_method '\f scans'
_diffrn_radiation_monochromator graphite
_diffrn_radiation_source 'fine-focus sealed tube'
_diffrn_radiation_type MoK\a
_diffrn_radiation_wavelength 0.71073
_diffrn_reflns_av_R_equivalents 0.0189
_diffrn_reflns_av_sigmaI/netI 0.0194
_diffrn_reflns_limit_h_max 15
_diffrn_reflns_limit_h_min -12
_diffrn_reflns_limit_k_max 20
_diffrn_reflns_limit_k_min -20
_diffrn_reflns_limit_l_max 17
_diffrn_reflns_limit_l_min -17
_diffrn_reflns_number 17421
_diffrn_reflns_theta_full 27.90
_diffrn_reflns_theta_max 27.90
_diffrn_reflns_theta_min 2.00
_diffrn_standards_decay_% '< 2'
_diffrn_standards_interval_count 0
_diffrn_standards_interval_time 0
_exptl_absorpt_coefficient_mu 5.772
_exptl_absorpt_correction_T_max 0.6553
_exptl_absorpt_correction_T_min 0.2596
_exptl_absorpt_correction_type multi-scan
_exptl_absorpt_process_details 'SADABS (Sheldrick, 1996)'
_exptl_crystal_colour colorless
_exptl_crystal_density_diffrn 1.639
_exptl_crystal_description irregular
_exptl_crystal_F_000 1256
_exptl_crystal_size_max 0.32
_exptl_crystal_size_mid 0.22
_exptl_crystal_size_min 0.08
_refine_diff_density_max 2.345
_refine_diff_density_min -0.959
_refine_diff_density_rms 0.128
_refine_ls_extinction_method none
_refine_ls_goodness_of_fit_ref 1.462
_refine_ls_hydrogen_treatment mixed
_refine_ls_matrix_type full
_refine_ls_number_parameters 286
_refine_ls_number_reflns 5636
_refine_ls_number_restraints 0
_refine_ls_restrained_S_all 1.462
_refine_ls_R_factor_all 0.0387
_refine_ls_R_factor_gt 0.0282
_refine_ls_shift/su_max 0.001
_refine_ls_shift/su_mean 0.000
_refine_ls_structure_factor_coef Fsqd
_refine_ls_weighting_details 'calc w=1/[\s^2^(Fo^2^)+(0.0425P)^2^+0.0000P] where P=(Fo^2^+2Fc^2^)/3'
_refine_ls_weighting_scheme calc
_refine_ls_wR_factor_gt 0.0789
_refine_ls_wR_factor_ref 0.0846
_reflns_number_gt 4790
_reflns_number_total 5636
_reflns_threshold_expression >2sigma(I)
_cod_data_source_file ja044153osi20041110_110707_1.cif
_cod_data_source_block ccd834
_cod_original_cell_volume 2592.0(10)
_cod_original_sg_symbol_H-M 'P 21/n'
_cod_database_code 4111406

loop_
_symmetry_equiv_pos_as_xyz
'x, y, z'
'-x+1/2, y+1/2, -z+1/2'
'-x, -y, -z'
'x-1/2, -y-1/2, z-1/2'

loop_
_atom_site_label
_atom_site_type_symbol
_atom_site_fract_x
_atom_site_fract_y
_atom_site_fract_z
_atom_site_U_iso_or_equiv
_atom_site_adp_type
_atom_site_occupancy
_atom_site_symmetry_multiplicity
_atom_site_calc_flag
_atom_site_refinement_flags
Th1 Th 0.548105(11) 0.207543(9) 0.237832(10) 0.02501(7) Uani 1 1 d .
O1 O 0.6855(3) 0.1644(2) 0.3569(2) 0.0390(7) Uani 1 1 d .
C1 C 0.4974(4) 0.2880(3) 0.4179(3) 0.0321(10) Uani 1 1 d .
C2 C 0.4565(4) 0.2022(3) 0.4268(3) 0.0322(10) Uani 1 1 d .
C3 C 0.3670(4) 0.1928(3) 0.3627(3) 0.0366(11) Uani 1 1 d .
C4 C 0.3520(4) 0.2749(3) 0.3129(4) 0.0363(11) Uani 1 1 d .
C5 C 0.4325(4) 0.3331(3) 0.3485(3) 0.0329(10) Uani 1 1 d .
C6 C 0.5880(4) 0.3267(4) 0.4790(4) 0.0482(13) Uani 1 1 d .
H6A H 0.6004 0.3859 0.4588 0.072 Uiso 1 1 calc R
H6B H 0.6526 0.2931 0.4703 0.072 Uiso 1 1 calc R
H6C H 0.5688 0.3259 0.5467 0.072 Uiso 1 1 calc R
C7 C 0.4953(5) 0.1335(4) 0.4980(4) 0.0477(12) Uani 1 1 d .
H7A H 0.5577 0.1548 0.5334 0.072 Uiso 1 1 calc R
H7B H 0.5140 0.0815 0.4630 0.072 Uiso 1 1 calc R
H7C H 0.4390 0.1206 0.5431 0.072 Uiso 1 1 calc R
C8 C 0.2866(4) 0.1187(4) 0.3632(4) 0.0482(12) Uani 1 1 d .
H8A H 0.2331 0.1279 0.3126 0.072 Uiso 1 1 calc R
H8B H 0.2523 0.1165 0.4255 0.072 Uiso 1 1 calc R
H8C H 0.3235 0.0646 0.3518 0.072 Uiso 1 1 calc R
C9 C 0.2619(5) 0.2960(4) 0.2419(5) 0.0503(14) Uani 1 1 d .
H9A H 0.2707 0.3544 0.2180 0.075 Uiso 1 1 calc R
H9B H 0.1940 0.2912 0.2742 0.075 Uiso 1 1 calc R
H9C H 0.2634 0.2557 0.1881 0.075 Uiso 1 1 calc R
C10 C 0.4376(5) 0.4289(3) 0.3287(4) 0.0513(14) Uani 1 1 d .
H10A H 0.3858 0.4438 0.2783 0.077 Uiso 1 1 calc R
H10B H 0.5088 0.4440 0.3076 0.077 Uiso 1 1 calc R
H10C H 0.4216 0.4605 0.3873 0.077 Uiso 1 1 calc R
C11 C 0.6283(4) 0.0599(3) 0.1410(3) 0.0325(10) Uani 1 1 d .
C12 C 0.5272(3) 0.0343(3) 0.1768(3) 0.0305(9) Uani 1 1 d .
C13 C 0.4456(4) 0.0802(3) 0.1210(3) 0.0325(9) Uani 1 1 d .
C14 C 0.4990(4) 0.1335(3) 0.0531(3) 0.0368(10) Uani 1 1 d .
C15 C 0.6104(4) 0.1215(3) 0.0650(3) 0.0356(10) Uani 1 1 d .
C16 C 0.7351(4) 0.0191(3) 0.1689(4) 0.0483(13) Uani 1 1 d .
H16A H 0.7919 0.0476 0.1344 0.073 Uiso 1 1 calc R
H16B H 0.7339 -0.0418 0.1522 0.073 Uiso 1 1 calc R
H16C H 0.7475 0.0253 0.2381 0.073 Uiso 1 1 calc R
C17 C 0.6960(5) 0.1618(4) 0.0032(4) 0.0569(15) Uani 1 1 d .
H17A H 0.7660 0.1435 0.0267 0.085 Uiso 1 1 calc R
H17B H 0.6909 0.2242 0.0067 0.085 Uiso 1 1 calc R
H17C H 0.6860 0.1433 -0.0635 0.085 Uiso 1 1 calc R
C18 C 0.4409(6) 0.1830(4) -0.0272(4) 0.0597(16) Uani 1 1 d .
H18A H 0.3644 0.1803 -0.0171 0.090 Uiso 1 1 calc R
H18B H 0.4572 0.1574 -0.0892 0.090 Uiso 1 1 calc R
H18C H 0.4640 0.2428 -0.0263 0.090 Uiso 1 1 calc R
C19 C 0.3259(4) 0.0617(4) 0.1210(4) 0.0498(13) Uani 1 1 d .
H19A H 0.3096 0.0238 0.1746 0.075 Uiso 1 1 calc R
H19B H 0.3049 0.0340 0.0606 0.075 Uiso 1 1 calc R
H19C H 0.2870 0.1155 0.1277 0.075 Uiso 1 1 calc R
C20 C 0.5094(5) -0.0327(3) 0.2538(4) 0.0461(12) Uani 1 1 d .
H20A H 0.4335 -0.0379 0.2656 0.069 Uiso 1 1 calc R
H20B H 0.5464 -0.0155 0.3130 0.069 Uiso 1 1 calc R
H20C H 0.5370 -0.0880 0.2323 0.069 Uiso 1 1 calc R
N1 N 0.7910(3) 0.1619(3) 0.3314(3) 0.0342(8) Uani 1 1 d .
C21 C 0.8572(4) 0.1032(3) 0.3763(4) 0.0392(11) Uani 1 1 d .
C22 C 0.9601(4) 0.0945(4) 0.3432(4) 0.0485(13) Uani 1 1 d .
H22 H 1.0071 0.0546 0.3725 0.058 Uiso 1 1 calc R
C23 C 0.9948(4) 0.1462(4) 0.2649(4) 0.0482(13) Uani 1 1 d .
H23 H 1.0639 0.1387 0.2407 0.058 Uiso 1 1 calc R
C24 C 0.9279(4) 0.2072(3) 0.2244(5) 0.0460(13) Uani 1 1 d .
H24 H 0.9518 0.2410 0.1727 0.055 Uiso 1 1 calc R
C25 C 0.8209(4) 0.2200(3) 0.2602(4) 0.0365(11) Uani 1 1 d .
C26 C 0.8093(5) 0.0480(4) 0.4545(4) 0.0513(13) Uani 1 1 d .
H26A H 0.7363 0.0663 0.4654 0.077 Uiso 1 1 calc R
H26B H 0.8510 0.0544 0.5139 0.077 Uiso 1 1 calc R
H26C H 0.8097 -0.0121 0.4345 0.077 Uiso 1 1 calc R
C27 C 0.7421(4) 0.2779(3) 0.2252(4) 0.0398(11) Uani 1 1 d .
H27A H 0.762(6) 0.324(5) 0.169(5) 0.080 Uiso 1 1 d .
H27B H 0.708(6) 0.314(4) 0.281(6) 0.080 Uiso 1 1 d .
C28 C 0.5256(4) 0.3358(3) 0.1266(4) 0.0436(12) Uani 1 1 d .
H28A H 0.4514 0.3401 0.1055 0.065 Uiso 1 1 calc R
H28B H 0.5705 0.3285 0.0708 0.065 Uiso 1 1 calc R
H28C H 0.5462 0.3881 0.1609 0.065 Uiso 1 1 calc R

loop_
_atom_site_aniso_label
_atom_site_aniso_U_11
_atom_site_aniso_U_22
_atom_site_aniso_U_33
_atom_site_aniso_U_23
_atom_site_aniso_U_13
_atom_site_aniso_U_12
Th1 0.02363(10) 0.02414(10) 0.02741(10) 0.00022(6) 0.00417(6) 0.00048(6)
O1 0.0309(17) 0.0462(19) 0.0399(18) 0.0033(15) 0.0016(14) 0.0023(15)
C1 0.029(2) 0.038(2) 0.030(2) -0.0060(18) 0.0084(18) -0.0006(18)
C2 0.034(2) 0.036(2) 0.027(2) 0.0010(17) 0.0097(18) 0.0002(18)
C3 0.034(3) 0.049(3) 0.027(2) -0.0004(19) 0.0115(19) -0.001(2)
C4 0.030(2) 0.046(3) 0.034(2) -0.001(2) 0.007(2) 0.007(2)
C5 0.028(2) 0.033(2) 0.037(2) -0.0035(19) 0.0089(19) 0.0020(19)
C6 0.047(3) 0.056(3) 0.042(3) -0.012(2) 0.003(2) -0.013(3)
C7 0.056(3) 0.052(3) 0.035(2) 0.010(2) 0.009(2) 0.007(3)
C8 0.045(3) 0.045(3) 0.055(3) -0.005(3) 0.015(2) -0.015(2)
C9 0.031(3) 0.062(4) 0.058(4) -0.003(3) 0.000(2) 0.010(2)
C10 0.058(3) 0.033(3) 0.064(4) -0.002(2) 0.017(3) 0.007(2)
C11 0.034(2) 0.027(2) 0.037(2) -0.0064(17) 0.0010(19) 0.0012(18)
C12 0.034(2) 0.025(2) 0.032(2) -0.0017(17) 0.0000(18) -0.0025(18)
C13 0.034(2) 0.030(2) 0.033(2) -0.0024(18) -0.0038(18) -0.0016(19)
C14 0.052(3) 0.031(2) 0.027(2) 0.0003(18) -0.0026(19) 0.003(2)
C15 0.048(3) 0.031(2) 0.028(2) -0.0032(19) 0.0110(19) -0.005(2)
C16 0.038(3) 0.041(3) 0.066(4) -0.016(2) -0.005(2) 0.008(2)
C17 0.070(4) 0.051(3) 0.050(3) -0.006(3) 0.032(3) -0.010(3)
C18 0.087(5) 0.047(3) 0.044(3) 0.009(3) -0.021(3) -0.004(3)
C19 0.033(3) 0.053(3) 0.062(3) -0.012(3) -0.009(2) -0.002(2)
C20 0.058(3) 0.037(3) 0.043(3) 0.005(2) 0.002(2) -0.005(3)
N1 0.030(2) 0.034(2) 0.039(2) -0.0064(16) 0.0014(16) -0.0020(16)
C21 0.038(3) 0.039(3) 0.041(3) -0.006(2) -0.009(2) 0.003(2)
C22 0.038(3) 0.048(3) 0.059(3) -0.011(3) -0.010(2) 0.007(2)
C23 0.031(3) 0.047(3) 0.067(4) -0.016(3) 0.005(2) -0.002(2)
C24 0.029(3) 0.045(3) 0.064(4) -0.004(2) 0.009(2) -0.010(2)
C25 0.033(2) 0.031(2) 0.046(3) -0.0064(19) 0.003(2) -0.0064(19)
C26 0.050(3) 0.052(3) 0.051(3) 0.009(3) -0.013(2) 0.005(3)
C27 0.032(3) 0.039(3) 0.049(3) 0.002(2) 0.005(2) -0.010(2)
C28 0.053(3) 0.034(3) 0.044(3) 0.005(2) 0.007(2) 0.008(2)

loop_
_atom_type_symbol
_atom_type_description
_atom_type_scat_dispersion_real
_atom_type_scat_dispersion_imag
_atom_type_scat_source
C C 0.0033 0.0016 'International Tables Vol C Tables 4.2.6.8 and 6.1.1.4'
H H 0.0000 0.0000 'International Tables Vol C Tables 4.2.6.8 and 6.1.1.4'
O O 0.0106 0.0060 'International Tables Vol C Tables 4.2.6.8 and 6.1.1.4'
Th Th -7.2400 8.8979 'International Tables Vol C Tables 4.2.6.8 and 6.1.1.4'
N N 0.0061 0.0033 'International Tables Vol C Tables 4.2.6.8 and 6.1.1.4'

loop_
_geom_angle_atom_site_label_1
_geom_angle_atom_site_label_2
_geom_angle_atom_site_label_3
_geom_angle
O1 Th1 C28 133.84(16)
O1 Th1 C27 61.80(14)
C28 Th1 C27 74.38(18)
O1 Th1 C12 90.10(12)
C28 Th1 C12 123.83(15)
C27 Th1 C12 116.57(15)
O1 Th1 C13 119.76(12)
C28 Th1 C13 98.96(16)
C27 Th1 C13 130.35(15)
C12 Th1 C13 29.74(13)
O1 Th1 C11 81.24(12)
C28 Th1 C11 112.47(15)
C27 Th1 C11 88.14(15)
C12 Th1 C11 29.11(12)
C13 Th1 C11 48.17(13)
O1 Th1 C15 103.63(13)
C28 Th1 C15 83.49(15)
C27 Th1 C15 82.70(16)
C12 Th1 C15 48.07(12)
C13 Th1 C15 47.75(13)
C11 Th1 C15 29.12(13)
O1 Th1 C14 128.88(13)
C28 Th1 C14 75.61(15)
C27 Th1 C14 106.62(16)
C12 Th1 C14 48.23(13)
C13 Th1 C14 28.98(13)
C11 Th1 C14 47.76(13)
C15 Th1 C14 28.64(14)
O1 Th1 C1 72.47(13)
C28 Th1 C1 99.40(15)
C27 Th1 C1 95.50(15)
C12 Th1 C1 130.70(12)
C13 Th1 C1 133.73(13)
C11 Th1 C1 147.66(13)
C15 Th1 C1 176.08(14)
C14 Th1 C1 154.70(14)
O1 Th1 C2 70.63(13)
C28 Th1 C2 122.31(15)
C27 Th1 C2 116.74(16)
C12 Th1 C2 102.02(12)
C13 Th1 C2 108.28(13)
C11 Th1 C2 123.75(13)
C15 Th1 C2 150.07(12)
C14 Th1 C2 135.94(14)
C1 Th1 C2 28.85(12)
O1 Th1 C4 116.68(13)
C28 Th1 C4 81.27(16)
C27 Th1 C4 131.20(16)
C12 Th1 C4 112.16(14)
C13 Th1 C4 94.45(14)
C11 Th1 C4 140.57(14)
C15 Th1 C4 135.91(14)
C14 Th1 C4 107.28(15)
C1 Th1 C4 47.57(14)
C2 Th1 C4 47.58(14)
O1 Th1 C5 100.40(13)
C28 Th1 C5 74.98(15)
C27 Th1 C5 103.06(15)
C12 Th1 C5 139.08(13)
C13 Th1 C5 123.02(13)
C11 Th1 C5 168.12(13)
C15 Th1 C5 155.04(14)
C14 Th1 C5 130.09(14)
C1 Th1 C5 28.80(13)
C2 Th1 C5 47.45(13)
C4 Th1 C5 28.81(14)
O1 Th1 C3 97.23(13)
C28 Th1 C3 110.29(16)
C27 Th1 C3 142.88(16)
C12 Th1 C3 91.97(13)
C13 Th1 C3 86.22(14)
C11 Th1 C3 120.46(13)
C15 Th1 C3 133.91(14)
C14 Th1 C3 110.19(14)
C1 Th1 C3 47.56(13)
C2 Th1 C3 28.62(14)
C4 Th1 C3 29.28(14)
C5 Th1 C3 47.72(13)
O1 Th1 H27A 77.5(12)
C28 Th1 H27A 59.4(12)
C27 Th1 H27A 15.6(12)
C12 Th1 H27A 119.4(13)
C13 Th1 H27A 124.2(13)
C11 Th1 H27A 90.4(13)
C15 Th1 H27A 77.5(13)
C14 Th1 H27A 97.0(13)
C1 Th1 H27A 101.6(13)
C2 Th1 H27A 127.0(13)
C4 Th1 H27A 126.5(13)
C5 Th1 H27A 101.5(13)
C3 Th1 H27A 147.8(13)
O1 Th1 H27B 60.1(15)
C28 Th1 H27B 73.9(16)
C27 Th1 H27B 22.6(16)
C12 Th1 H27B 136.2(15)
C13 Th1 H27B 152.8(17)
C11 Th1 H27B 109.4(16)
C15 Th1 H27B 105.0(17)
C14 Th1 H27B 126.7(17)
C1 Th1 H27B 73.4(17)
C2 Th1 H27B 97.3(17)
C4 Th1 H27B 109.9(16)
C5 Th1 H27B 81.2(16)
C3 Th1 H27B 121.0(17)
H27A Th1 H27B 30(2)
N1 O1 Th1 120.1(3)
C2 C1 C5 108.2(4)
C2 C1 C6 125.6(5)
C5 C1 C6 126.0(4)
C2 C1 Th1 75.9(2)
C5 C1 Th1 76.2(2)
C6 C1 Th1 118.6(3)
C3 C2 C1 108.7(4)
C3 C2 C7 124.7(4)
C1 C2 C7 126.4(5)
C3 C2 Th1 76.1(3)
C1 C2 Th1 75.3(2)
C7 C2 Th1 118.7(3)
C2 C3 C4 107.3(4)
C2 C3 C8 125.9(5)
C4 C3 C8 125.4(5)
C2 C3 Th1 75.3(3)
C4 C3 Th1 75.1(3)
C8 C3 Th1 126.0(3)
C5 C4 C3 107.7(4)
C5 C4 C9 126.6(5)
C3 C4 C9 125.6(5)
C5 C4 Th1 75.7(3)
C3 C4 Th1 75.6(3)
C9 C4 Th1 118.3(3)
C1 C5 C4 108.1(4)
C1 C5 C10 125.2(5)
C4 C5 C10 126.0(5)
C1 C5 Th1 75.0(2)
C4 C5 Th1 75.5(3)
C10 C5 Th1 122.9(3)
C12 C11 C15 108.2(4)
C12 C11 C16 125.3(4)
C15 C11 C16 126.0(4)
C12 C11 Th1 74.7(2)
C15 C11 Th1 76.0(2)
C16 C11 Th1 122.0(3)
C11 C12 C13 107.4(4)
C11 C12 C20 125.6(4)
C13 C12 C20 126.9(4)
C11 C12 Th1 76.2(2)
C13 C12 Th1 75.8(2)
C20 C12 Th1 117.2(3)
C14 C13 C12 107.4(4)
C14 C13 C19 125.5(4)
C12 C13 C19 126.1(4)
C14 C13 Th1 76.1(3)
C12 C13 Th1 74.5(2)
C19 C13 Th1 124.3(3)
C15 C14 C13 108.7(4)
C15 C14 C18 127.5(5)
C13 C14 C18 123.2(5)
C15 C14 Th1 75.7(3)
C13 C14 Th1 74.9(3)
C18 C14 Th1 122.8(3)
C14 C15 C11 108.3(4)
C14 C15 C17 125.9(5)
C11 C15 C17 125.7(5)
C14 C15 Th1 75.7(2)
C11 C15 Th1 74.8(2)
C17 C15 Th1 119.1(3)
C21 N1 O1 118.6(4)
C21 N1 C25 125.6(4)
O1 N1 C25 115.8(4)
N1 C21 C22 118.3(5)
N1 C21 C26 117.0(4)
C22 C21 C26 124.6(5)
C21 C22 C23 119.9(5)
C24 C23 C22 120.3(5)
C23 C24 C25 121.0(5)
N1 C25 C27 117.3(4)
N1 C25 C24 114.5(5)
C27 C25 C24 127.9(5)
C25 C27 Th1 110.5(3)

loop_
_geom_bond_atom_site_label_1
_geom_bond_atom_site_label_2
_geom_bond_distance
Th1 O1 2.424(3)
Th1 C28 2.496(5)
Th1 C27 2.641(5)
Th1 C12 2.792(4)
Th1 C13 2.810(4)
Th1 C11 2.811(4)
Th1 C15 2.826(4)
Th1 C14 2.825(4)
Th1 C1 2.833(4)
Th1 C2 2.841(4)
Th1 C4 2.846(5)
Th1 C5 2.848(4)
Th1 C3 2.852(4)
Th1 H27A 3.34(7)
Th1 H27B 2.63(7)
O1 N1 1.359(5)
C1 C2 1.414(6)
C1 C5 1.413(7)
C1 C6 1.508(7)
C2 C3 1.407(7)
C2 C7 1.506(7)
C3 C4 1.440(7)
C3 C8 1.509(7)
C4 C5 1.417(7)
C4 C9 1.500(8)
C5 C10 1.494(6)
C11 C12 1.408(6)
C11 C15 1.417(6)
C11 C16 1.506(6)
C12 C13 1.438(6)
C12 C20 1.490(6)
C13 C14 1.410(6)
C13 C19 1.509(6)
C14 C15 1.398(7)
C14 C18 1.506(7)
C15 C17 1.500(6)
N1 C21 1.356(6)
N1 C25 1.375(6)
C21 C22 1.366(7)
C21 C26 1.494(7)
C22 C23 1.405(8)
C23 C24 1.360(8)
C24 C25 1.433(7)
C25 C27 1.395(7)

loop_
_geom_torsion_atom_site_label_1
_geom_torsion_atom_site_label_2
_geom_torsion_atom_site_label_3
_geom_torsion_atom_site_label_4
_geom_torsion
C28 Th1 O1 N1 -52.0(4)
C27 Th1 O1 N1 -31.8(3)
C12 Th1 O1 N1 88.7(3)
C13 Th1 O1 N1 90.9(3)
C11 Th1 O1 N1 60.8(3)
C15 Th1 O1 N1 42.1(3)
C14 Th1 O1 N1 57.4(3)
C1 Th1 O1 N1 -138.2(3)
C2 Th1 O1 N1 -168.6(3)
C4 Th1 O1 N1 -156.3(3)
C5 Th1 O1 N1 -131.1(3)
C3 Th1 O1 N1 -179.3(3)
H27A Th1 O1 N1 -31.5(13)
H27B Th1 O1 N1 -57.6(19)
O1 Th1 C1 C2 -81.5(3)
C28 Th1 C1 C2 145.3(3)
C27 Th1 C1 C2 -139.6(3)
C12 Th1 C1 C2 -7.1(4)
C13 Th1 C1 C2 33.2(4)
C11 Th1 C1 C2 -44.4(4)
C15 Th1 C1 C2 -77.3(18)
C14 Th1 C1 C2 69.2(4)
C4 Th1 C1 C2 76.4(3)
C5 Th1 C1 C2 113.1(4)
C3 Th1 C1 C2 36.4(3)
H27A Th1 C1 C2 -154.2(13)
H27B Th1 C1 C2 -144.7(16)
O1 Th1 C1 C5 165.3(3)
C28 Th1 C1 C5 32.2(3)
C27 Th1 C1 C5 107.2(3)
C12 Th1 C1 C5 -120.3(3)
C13 Th1 C1 C5 -79.9(3)
C11 Th1 C1 C5 -157.6(3)
C15 Th1 C1 C5 169.6(17)
C14 Th1 C1 C5 -44.0(4)
C2 Th1 C1 C5 -113.1(4)
C4 Th1 C1 C5 -36.7(3)
C3 Th1 C1 C5 -76.8(3)
H27A Th1 C1 C5 92.7(13)
H27B Th1 C1 C5 102.2(16)
O1 Th1 C1 C6 41.6(4)
C28 Th1 C1 C6 -91.5(4)
C27 Th1 C1 C6 -16.5(4)
C12 Th1 C1 C6 116.0(4)
C13 Th1 C1 C6 156.4(3)
C11 Th1 C1 C6 78.7(4)
C15 Th1 C1 C6 45.9(19)
C14 Th1 C1 C6 -167.7(4)
C2 Th1 C1 C6 123.2(5)
C4 Th1 C1 C6 -160.4(4)
C5 Th1 C1 C6 -123.7(5)
C3 Th1 C1 C6 159.5(4)
H27A Th1 C1 C6 -31.0(13)
H27B Th1 C1 C6 -21.5(16)
C5 C1 C2 C3 0.6(5)
C6 C1 C2 C3 175.3(4)
Th1 C1 C2 C3 -69.5(3)
C5 C1 C2 C7 -174.9(4)
C6 C1 C2 C7 -0.2(7)
Th1 C1 C2 C7 115.0(4)
C5 C1 C2 Th1 70.0(3)
C6 C1 C2 Th1 -115.2(4)
O1 Th1 C2 C3 -157.3(3)
C28 Th1 C2 C3 72.4(3)
C27 Th1 C2 C3 160.2(3)
C12 Th1 C2 C3 -71.5(3)
C13 Th1 C2 C3 -41.4(3)
C11 Th1 C2 C3 -92.8(3)
C15 Th1 C2 C3 -73.7(4)
C14 Th1 C2 C3 -30.9(3)
C1 Th1 C2 C3 114.0(4)
C4 Th1 C2 C3 37.6(3)
C5 Th1 C2 C3 77.0(3)
H27A Th1 C2 C3 146.3(16)
H27B Th1 C2 C3 147.9(15)
O1 Th1 C2 C1 88.7(3)
C28 Th1 C2 C1 -41.6(3)
C27 Th1 C2 C1 46.2(3)
C12 Th1 C2 C1 174.5(3)
C13 Th1 C2 C1 -155.4(3)
C11 Th1 C2 C1 153.2(3)
C15 Th1 C2 C1 172.3(3)
C14 Th1 C2 C1 -144.9(3)
C4 Th1 C2 C1 -76.4(3)
C5 Th1 C2 C1 -37.0(3)
C3 Th1 C2 C1 -114.0(4)
H27A Th1 C2 C1 32.3(16)
H27B Th1 C2 C1 33.9(15)
O1 Th1 C2 C7 -35.1(4)
C28 Th1 C2 C7 -165.4(4)
C27 Th1 C2 C7 -77.6(4)
C12 Th1 C2 C7 50.7(4)
C13 Th1 C2 C7 80.9(4)
C11 Th1 C2 C7 29.5(4)
C15 Th1 C2 C7 48.6(5)
C14 Th1 C2 C7 91.3(4)
C1 Th1 C2 C7 -123.8(5)
C4 Th1 C2 C7 159.8(5)
C5 Th1 C2 C7 -160.7(5)
C3 Th1 C2 C7 122.2(5)
H27A Th1 C2 C7 -91.5(16)
H27B Th1 C2 C7 -89.8(15)
C1 C2 C3 C4 0.0(5)
C7 C2 C3 C4 175.6(4)
Th1 C2 C3 C4 -68.9(3)
C1 C2 C3 C8 -167.1(4)
C7 C2 C3 C8 8.5(7)
Th1 C2 C3 C8 124.0(5)
C1 C2 C3 Th1 68.9(3)
C7 C2 C3 Th1 -115.5(4)
O1 Th1 C3 C2 21.5(3)
C28 Th1 C3 C2 -120.8(3)
C27 Th1 C3 C2 -30.1(4)
C12 Th1 C3 C2 111.8(3)
C13 Th1 C3 C2 141.0(3)
C11 Th1 C3 C2 105.5(3)
C15 Th1 C3 C2 138.3(3)
C14 Th1 C3 C2 157.6(3)
C1 Th1 C3 C2 -36.7(3)
C4 Th1 C3 C2 -112.9(4)
C5 Th1 C3 C2 -76.0(3)
H27A Th1 C3 C2 -56(2)
H27B Th1 C3 C2 -37.9(18)
O1 Th1 C3 C4 134.4(3)
C28 Th1 C3 C4 -7.9(3)
C27 Th1 C3 C4 82.8(4)
C12 Th1 C3 C4 -135.3(3)
C13 Th1 C3 C4 -106.1(3)
C11 Th1 C3 C4 -141.6(3)
C15 Th1 C3 C4 -108.8(3)
C14 Th1 C3 C4 -89.5(3)
C1 Th1 C3 C4 76.2(3)
C2 Th1 C3 C4 112.9(4)
C5 Th1 C3 C4 36.9(3)
H27A Th1 C3 C4 56(2)
H27B Th1 C3 C4 75.0(18)
O1 Th1 C3 C8 -102.4(4)
C28 Th1 C3 C8 115.3(4)
C27 Th1 C3 C8 -154.0(4)
C12 Th1 C3 C8 -12.1(4)
C13 Th1 C3 C8 17.1(4)
C11 Th1 C3 C8 -18.4(5)
C15 Th1 C3 C8 14.4(5)
C14 Th1 C3 C8 33.7(5)
C1 Th1 C3 C8 -160.6(5)
C2 Th1 C3 C8 -123.9(6)
C4 Th1 C3 C8 123.2(6)
C5 Th1 C3 C8 160.1(5)
H27A Th1 C3 C8 180(2)
H27B Th1 C3 C8 -161.8(18)
C2 C3 C4 C5 -0.6(5)
C8 C3 C4 C5 166.6(4)
Th1 C3 C4 C5 -69.6(3)
C2 C3 C4 C9 -176.3(4)
C8 C3 C4 C9 -9.1(8)
Th1 C3 C4 C9 114.7(5)
C2 C3 C4 Th1 69.0(3)
C8 C3 C4 Th1 -123.8(5)
O1 Th1 C4 C5 60.3(3)
C28 Th1 C4 C5 -74.6(3)
C27 Th1 C4 C5 -14.4(4)
C12 Th1 C4 C5 162.3(3)
C13 Th1 C4 C5 -173.0(3)
C11 Th1 C4 C5 170.4(3)
C15 Th1 C4 C5 -145.8(3)
C14 Th1 C4 C5 -146.5(3)
C1 Th1 C4 C5 36.7(3)
C2 Th1 C4 C5 76.2(3)
C3 Th1 C4 C5 112.9(4)
H27A Th1 C4 C5 -33.6(15)
H27B Th1 C4 C5 -5.4(17)
O1 Th1 C4 C3 -52.5(3)
C28 Th1 C4 C3 172.5(3)
C27 Th1 C4 C3 -127.3(3)
C12 Th1 C4 C3 49.4(3)
C13 Th1 C4 C3 74.1(3)
C11 Th1 C4 C3 57.5(4)
C15 Th1 C4 C3 101.4(3)
C14 Th1 C4 C3 100.6(3)
C1 Th1 C4 C3 -76.2(3)
C2 Th1 C4 C3 -36.7(3)
C5 Th1 C4 C3 -112.9(4)
H27A Th1 C4 C3 -146.5(16)
H27B Th1 C4 C3 -118.2(17)
O1 Th1 C4 C9 -175.5(4)
C28 Th1 C4 C9 49.5(4)
C27 Th1 C4 C9 109.8(4)
C12 Th1 C4 C9 -73.5(4)
C13 Th1 C4 C9 -48.9(4)
C11 Th1 C4 C9 -65.4(5)
C15 Th1 C4 C9 -21.6(5)
C14 Th1 C4 C9 -22.3(4)
C1 Th1 C4 C9 160.9(5)
C2 Th1 C4 C9 -159.7(5)
C5 Th1 C4 C9 124.2(5)
C3 Th1 C4 C9 -123.0(5)
H27A Th1 C4 C9 90.6(16)
H27B Th1 C4 C9 118.8(17)
C2 C1 C5 C4 -0.9(5)
C6 C1 C5 C4 -175.6(4)
Th1 C1 C5 C4 68.9(3)
C2 C1 C5 C10 170.2(4)
C6 C1 C5 C10 -4.5(7)
Th1 C1 C5 C10 -120.0(4)
C2 C1 C5 Th1 -69.8(3)
C6 C1 C5 Th1 115.5(4)
C3 C4 C5 C1 0.9(5)
C9 C4 C5 C1 176.6(5)
Th1 C4 C5 C1 -68.6(3)
C3 C4 C5 C10 -170.1(4)
C9 C4 C5 C10 5.6(8)
Th1 C4 C5 C10 120.4(5)
C3 C4 C5 Th1 69.5(3)
C9 C4 C5 Th1 -114.8(5)
O1 Th1 C5 C1 -14.2(3)
C28 Th1 C5 C1 -147.0(3)
C27 Th1 C5 C1 -77.4(3)
C12 Th1 C5 C1 88.2(3)
C13 Th1 C5 C1 121.9(3)
C11 Th1 C5 C1 82.7(7)
C15 Th1 C5 C1 -178.3(3)
C14 Th1 C5 C1 157.2(2)
C2 Th1 C5 C1 37.0(3)
C4 Th1 C5 C1 113.7(4)
C3 Th1 C5 C1 76.1(3)
H27A Th1 C5 C1 -93.4(13)
H27B Th1 C5 C1 -71.5(16)
O1 Th1 C5 C4 -127.9(3)
C28 Th1 C5 C4 99.3(3)
C27 Th1 C5 C4 168.9(3)
C12 Th1 C5 C4 -25.5(4)
C13 Th1 C5 C4 8.3(3)
C11 Th1 C5 C4 -31.0(8)
C15 Th1 C5 C4 68.0(4)
C14 Th1 C5 C4 43.5(3)
C1 Th1 C5 C4 -113.7(4)
C2 Th1 C5 C4 -76.6(3)
C3 Th1 C5 C4 -37.5(3)
H27A Th1 C5 C4 153.0(13)
H27B Th1 C5 C4 174.9(16)
O1 Th1 C5 C10 108.4(4)
C28 Th1 C5 C10 -24.5(4)
C27 Th1 C5 C10 45.1(5)
C12 Th1 C5 C10 -149.3(4)
C13 Th1 C5 C10 -115.5(4)
C11 Th1 C5 C10 -154.8(6)
C15 Th1 C5 C10 -55.8(6)
C14 Th1 C5 C10 -80.3(5)
C1 Th1 C5 C10 122.6(5)
C2 Th1 C5 C10 159.6(5)
C4 Th1 C5 C10 -123.8(6)
C3 Th1 C5 C10 -161.3(5)
H27A Th1 C5 C10 29.2(14)
H27B Th1 C5 C10 51.1(16)
O1 Th1 C11 C12 106.3(3)
C28 Th1 C11 C12 -119.7(3)
C27 Th1 C11 C12 168.0(3)
C13 Th1 C11 C12 -38.0(2)
C15 Th1 C11 C12 -113.7(4)
C14 Th1 C11 C12 -77.4(3)
C1 Th1 C11 C12 70.7(4)
C2 Th1 C11 C12 46.7(3)
C4 Th1 C11 C12 -15.6(4)
C5 Th1 C11 C12 7.4(8)
C3 Th1 C11 C12 13.0(3)
H27A Th1 C11 C12 -176.5(13)
H27B Th1 C11 C12 160.2(17)
O1 Th1 C11 C15 -140.0(3)
C28 Th1 C11 C15 -6.0(3)
C27 Th1 C11 C15 -78.3(3)
C12 Th1 C11 C15 113.7(4)
C13 Th1 C11 C15 75.7(3)
C14 Th1 C11 C15 36.3(3)
C1 Th1 C11 C15 -175.6(3)
C2 Th1 C11 C15 160.4(3)
C4 Th1 C11 C15 98.1(3)
C5 Th1 C11 C15 121.1(6)
C3 Th1 C11 C15 126.7(3)
H27A Th1 C11 C15 -62.8(13)
H27B Th1 C11 C15 -86.1(17)
O1 Th1 C11 C16 -16.1(4)
C28 Th1 C11 C16 117.9(4)
C27 Th1 C11 C16 45.7(4)
C12 Th1 C11 C16 -122.4(5)
C13 Th1 C11 C16 -160.4(4)
C15 Th1 C11 C16 124.0(5)
C14 Th1 C11 C16 160.3(5)
C1 Th1 C11 C16 -51.7(5)
C2 Th1 C11 C16 -75.6(4)
C4 Th1 C11 C16 -137.9(4)
C5 Th1 C11 C16 -114.9(7)
C3 Th1 C11 C16 -109.3(4)
H27A Th1 C11 C16 61.2(13)
H27B Th1 C11 C16 37.9(17)
C15 C11 C12 C13 0.7(5)
C16 C11 C12 C13 -171.3(4)
Th1 C11 C12 C13 70.0(3)
C15 C11 C12 C20 176.9(4)
C16 C11 C12 C20 5.0(7)
Th1 C11 C12 C20 -113.7(4)
C15 C11 C12 Th1 -69.3(3)
C16 C11 C12 Th1 118.7(4)
O1 Th1 C12 C11 -71.6(3)
C28 Th1 C12 C11 75.1(3)
C27 Th1 C12 C11 -13.4(3)
C13 Th1 C12 C11 112.3(4)
C15 Th1 C12 C11 36.8(3)
C14 Th1 C12 C11 75.6(3)
C1 Th1 C12 C11 -138.2(3)
C2 Th1 C12 C11 -141.8(3)
C4 Th1 C12 C11 169.4(3)
C5 Th1 C12 C11 -177.7(2)
C3 Th1 C12 C11 -168.8(3)
H27A Th1 C12 C11 4.0(15)
H27B Th1 C12 C11 -27(2)
O1 Th1 C12 C13 176.1(3)
C28 Th1 C12 C13 -37.3(3)
C27 Th1 C12 C13 -125.7(3)
C11 Th1 C12 C13 -112.3(4)
C15 Th1 C12 C13 -75.5(3)
C14 Th1 C12 C13 -36.8(3)
C1 Th1 C12 C13 109.4(3)
C2 Th1 C12 C13 105.9(3)
C4 Th1 C12 C13 57.0(3)
C5 Th1 C12 C13 70.0(3)
C3 Th1 C12 C13 78.9(3)
H27A Th1 C12 C13 -108.3(14)
H27B Th1 C12 C13 -140(2)
O1 Th1 C12 C20 51.6(4)
C28 Th1 C12 C20 -161.8(3)
C27 Th1 C12 C20 109.8(4)
C13 Th1 C12 C20 -124.5(5)
C11 Th1 C12 C20 123.2(5)
C15 Th1 C12 C20 160.0(4)
C14 Th1 C12 C20 -161.3(4)
C1 Th1 C12 C20 -15.1(4)
C2 Th1 C12 C20 -18.6(4)
C4 Th1 C12 C20 -67.5(4)
C5 Th1 C12 C20 -54.5(4)
C3 Th1 C12 C20 -45.6(4)
H27A Th1 C12 C20 127.2(15)
H27B Th1 C12 C20 96(2)
C11 C12 C13 C14 -0.6(5)
C20 C12 C13 C14 -176.8(4)
Th1 C12 C13 C14 69.6(3)
C11 C12 C13 C19 168.4(4)
C20 C12 C13 C19 -7.8(7)
Th1 C12 C13 C19 -121.4(5)
C11 C12 C13 Th1 -70.3(3)
C20 C12 C13 Th1 113.6(4)
O1 Th1 C13 C14 -117.4(3)
C28 Th1 C13 C14 36.5(3)
C27 Th1 C13 C14 -40.6(3)
C12 Th1 C13 C14 -112.9(4)
C11 Th1 C13 C14 -75.7(3)
C15 Th1 C13 C14 -36.2(3)
C1 Th1 C13 C14 148.8(3)
C2 Th1 C13 C14 164.9(3)
C4 Th1 C13 C14 118.3(3)
C5 Th1 C13 C14 114.3(3)
C3 Th1 C13 C14 146.4(3)
H27A Th1 C13 C14 -22.4(15)
H27B Th1 C13 C14 -36(3)
O1 Th1 C13 C12 -4.5(3)
C28 Th1 C13 C12 149.4(3)
C27 Th1 C13 C12 72.3(3)
C11 Th1 C13 C12 37.1(2)
C15 Th1 C13 C12 76.7(3)
C14 Th1 C13 C12 112.9(4)
C1 Th1 C13 C12 -98.3(3)
C2 Th1 C13 C12 -82.2(3)
C4 Th1 C13 C12 -128.8(3)
C5 Th1 C13 C12 -132.8(2)
C3 Th1 C13 C12 -100.7(3)
H27A Th1 C13 C12 90.4(15)
H27B Th1 C13 C12 77(3)
O1 Th1 C13 C19 118.9(4)
C28 Th1 C13 C19 -87.3(4)
C27 Th1 C13 C19 -164.3(4)
C12 Th1 C13 C19 123.4(5)
C11 Th1 C13 C19 160.5(5)
C15 Th1 C13 C19 -159.9(5)
C14 Th1 C13 C19 -123.7(5)
C1 Th1 C13 C19 25.0(5)
C2 Th1 C13 C19 41.2(4)
C4 Th1 C13 C19 -5.4(4)
C5 Th1 C13 C19 -9.4(4)
C3 Th1 C13 C19 22.7(4)
H27A Th1 C13 C19 -146.2(15)
H27B Th1 C13 C19 -159(3)
C12 C13 C14 C15 0.3(5)
C19 C13 C14 C15 -168.7(4)
Th1 C13 C14 C15 68.8(3)
C12 C13 C14 C18 171.9(4)
C19 C13 C14 C18 2.8(8)
Th1 C13 C14 C18 -119.6(5)
C12 C13 C14 Th1 -68.5(3)
C19 C13 C14 Th1 122.4(5)
O1 Th1 C14 C15 -32.3(3)
C28 Th1 C14 C15 103.1(3)
C27 Th1 C14 C15 34.6(3)
C12 Th1 C14 C15 -76.5(3)
C13 Th1 C14 C15 -114.3(4)
C11 Th1 C14 C15 -37.0(3)
C1 Th1 C14 C15 -175.5(3)
C2 Th1 C14 C15 -135.1(3)
C4 Th1 C14 C15 178.9(3)
C5 Th1 C14 C15 158.6(2)
C3 Th1 C14 C15 -150.3(3)
H27A Th1 C14 C15 47.2(13)
H27B Th1 C14 C15 46.3(19)
O1 Th1 C14 C13 82.0(3)
C28 Th1 C14 C13 -142.7(3)
C27 Th1 C14 C13 148.8(3)
C12 Th1 C14 C13 37.8(3)
C11 Th1 C14 C13 77.3(3)
C15 Th1 C14 C13 114.3(4)
C1 Th1 C14 C13 -61.2(4)
C2 Th1 C14 C13 -20.8(4)
C4 Th1 C14 C13 -66.8(3)
C5 Th1 C14 C13 -87.1(3)
C3 Th1 C14 C13 -36.0(3)
H27A Th1 C14 C13 161.5(13)
H27B Th1 C14 C13 160.6(19)
O1 Th1 C14 C18 -157.9(4)
C28 Th1 C14 C18 -22.6(4)
C27 Th1 C14 C18 -91.1(5)
C12 Th1 C14 C18 157.9(5)
C13 Th1 C14 C18 120.1(6)
C11 Th1 C14 C18 -162.6(5)
C15 Th1 C14 C18 -125.6(6)
C1 Th1 C14 C18 58.9(6)
C2 Th1 C14 C18 99.3(5)
C4 Th1 C14 C18 53.3(5)
C5 Th1 C14 C18 33.0(5)
C3 Th1 C14 C18 84.1(5)
H27A Th1 C14 C18 -78.4(13)
H27B Th1 C14 C18 -79.3(19)
C13 C14 C15 C11 0.1(5)
C18 C14 C15 C11 -171.0(5)
Th1 C14 C15 C11 68.4(3)
C13 C14 C15 C17 176.0(5)
C18 C14 C15 C17 4.9(8)
Th1 C14 C15 C17 -115.7(5)
C13 C14 C15 Th1 -68.3(3)
C18 C14 C15 Th1 120.6(5)
C12 C11 C15 C14 -0.5(5)
C16 C11 C15 C14 171.4(4)
Th1 C11 C15 C14 -68.9(3)
C12 C11 C15 C17 -176.4(5)
C16 C11 C15 C17 -4.5(7)
Th1 C11 C15 C17 115.2(5)
C12 C11 C15 Th1 68.4(3)
C16 C11 C15 Th1 -119.7(4)
O1 Th1 C15 C14 154.6(3)
C28 Th1 C15 C14 -71.8(3)
C27 Th1 C15 C14 -146.8(3)
C12 Th1 C15 C14 77.1(3)
C13 Th1 C15 C14 36.6(3)
C11 Th1 C15 C14 113.9(4)
C1 Th1 C15 C14 150.5(17)
C2 Th1 C15 C14 79.9(4)
C4 Th1 C15 C14 -1.5(4)
C5 Th1 C15 C14 -41.4(4)
C3 Th1 C15 C14 40.3(3)
H27A Th1 C15 C14 -131.8(13)
H27B Th1 C15 C14 -143.1(16)
O1 Th1 C15 C11 40.8(3)
C28 Th1 C15 C11 174.4(3)
C27 Th1 C15 C11 99.4(3)
C12 Th1 C15 C11 -36.8(2)
C13 Th1 C15 C11 -77.2(3)
C14 Th1 C15 C11 -113.9(4)
C1 Th1 C15 C11 36.6(19)
C2 Th1 C15 C11 -34.0(4)
C4 Th1 C15 C11 -115.3(3)
C5 Th1 C15 C11 -155.3(3)
C3 Th1 C15 C11 -73.6(3)
H27A Th1 C15 C11 114.4(13)
H27B Th1 C15 C11 103.0(16)
O1 Th1 C15 C17 -82.0(4)
C28 Th1 C15 C17 51.6(4)
C27 Th1 C15 C17 -23.4(4)
C12 Th1 C15 C17 -159.6(5)
C13 Th1 C15 C17 160.0(5)
C11 Th1 C15 C17 -122.8(5)
C14 Th1 C15 C17 123.4(5)
C1 Th1 C15 C17 -86.1(18)
C2 Th1 C15 C17 -156.8(4)
C4 Th1 C15 C17 121.9(4)
C5 Th1 C15 C17 81.9(5)
C3 Th1 C15 C17 163.6(4)
H27A Th1 C15 C17 -8.4(13)
H27B Th1 C15 C17 -19.8(16)
Th1 O1 N1 C21 -149.7(3)
Th1 O1 N1 C25 29.8(5)
O1 N1 C21 C22 173.2(4)
C25 N1 C21 C22 -6.2(7)
O1 N1 C21 C26 -2.8(6)
C25 N1 C21 C26 177.8(5)
N1 C21 C22 C23 0.3(7)
C26 C21 C22 C23 175.9(5)
C21 C22 C23 C24 2.6(8)
C22 C23 C24 C25 -0.1(8)
C21 N1 C25 C27 -177.6(5)
O1 N1 C25 C27 3.0(6)
C21 N1 C25 C24 8.3(7)
O1 N1 C25 C24 -171.1(4)
C23 C24 C25 N1 -4.9(8)
C23 C24 C25 C27 -178.2(5)
N1 C25 C27 Th1 -29.1(5)
C24 C25 C27 Th1 144.0(5)
O1 Th1 C27 C25 30.0(3)
C28 Th1 C27 C25 -165.1(4)
C12 Th1 C27 C25 -44.6(4)
C13 Th1 C27 C25 -76.5(4)
C11 Th1 C27 C25 -51.1(4)
C15 Th1 C27 C25 -79.8(4)
C14 Th1 C27 C25 -95.7(4)
C1 Th1 C27 C25 96.7(4)
C2 Th1 C27 C25 76.2(4)
C4 Th1 C27 C25 131.9(3)
C5 Th1 C27 C25 124.9(4)
C3 Th1 C27 C25 91.8(4)
H27A Th1 C27 C25 -149(5)
H27B Th1 C27 C25 109(4)
